data_4072409
loop_
_publ_author_name
'Zhao, Shu-Bin'
'Wucher, Philipp'
'Hudson, Zachary M.'
'McCormick, Theresa M.'
'Liu, Xiang-Yang'
'Wang, Suning'
'Feng, Xiao-Dong'
'Lu, Zheng-Hong'

_publ_section_title
;
 Impact of the Linker on the Electronic and Luminescent Properties of
 Diboryl Compounds: Molecules with Two BMes2Groups and the Peculiar
 Behavior of 1,6-(BMes2)2pyrene
;
_journal_issue 24
_journal_name_full Organometallics
_journal_page_first 6446
_journal_paper_doi 10.1021/om800856g
_journal_volume 27
_journal_year 2008
_chemical_formula_sum 'C60 H62 B2 Si'
_chemical_formula_weight 832.81
_chemical_name_systematic
;

 ?

;
_space_group_IT_number 2
_symmetry_cell_setting triclinic
_symmetry_space_group_name_Hall '-P 1'
_symmetry_space_group_name_H-M 'P -1'
_atom_sites_solution_hydrogens geom
_atom_sites_solution_primary direct
_atom_sites_solution_secondary difmap
_audit_creation_method SHELXL-97
_cell_angle_alpha 67.2660(10)
_cell_angle_beta 87.4950(10)
_cell_angle_gamma 80.8880(10)
_cell_formula_units_Z 2
_cell_length_a 13.0386(10)
_cell_length_b 14.1669(11)
_cell_length_c 14.6777(11)
_cell_measurement_reflns_used 5193
_cell_measurement_temperature 180(2)
_cell_measurement_theta_max 0.00
_cell_measurement_theta_min 0.00
_cell_volume 2468.6(3)
_computing_cell_refinement 'Bruker SMART'
_computing_data_collection 'Bruker SMART'
_computing_data_reduction 'Bruker SAINT'
_computing_molecular_graphics 'Bruker SHELXTL'
_computing_publication_material 'Bruker SHELXTL'
_computing_structure_refinement 'SHELXL-97 (Sheldrick, 1997)'
_computing_structure_solution 'SHELXS-97 (Sheldrick, 1990)'
_diffrn_ambient_temperature 180(2)
_diffrn_measured_fraction_theta_full 0.980
_diffrn_measured_fraction_theta_max 0.980
_diffrn_measurement_device_type 'CCD area detector'
_diffrn_measurement_method 'phi and omega scans'
_diffrn_radiation_monochromator graphite
_diffrn_radiation_source 'fine-focus sealed tube'
_diffrn_radiation_type MoK\a
_diffrn_radiation_wavelength 0.71073
_diffrn_reflns_av_R_equivalents 0.0402
_diffrn_reflns_av_sigmaI/netI 0.0562
_diffrn_reflns_limit_h_max 16
_diffrn_reflns_limit_h_min -16
_diffrn_reflns_limit_k_max 18
_diffrn_reflns_limit_k_min -18
_diffrn_reflns_limit_l_max 18
_diffrn_reflns_limit_l_min -18
_diffrn_reflns_number 28166
_diffrn_reflns_theta_full 27.22
_diffrn_reflns_theta_max 27.22
_diffrn_reflns_theta_min 1.50
_exptl_absorpt_coefficient_mu 0.085
_exptl_absorpt_correction_T_max 0.9832
_exptl_absorpt_correction_T_min 0.9667
_exptl_absorpt_correction_type multi-scan
_exptl_crystal_colour clear
_exptl_crystal_density_diffrn 1.120
_exptl_crystal_density_method 'not measured'
_exptl_crystal_description Block
_exptl_crystal_F_000 892
_exptl_crystal_size_max 0.40
_exptl_crystal_size_mid 0.40
_exptl_crystal_size_min 0.20
_refine_diff_density_max 0.280
_refine_diff_density_min -0.272
_refine_diff_density_rms 0.043
_refine_ls_extinction_method none
_refine_ls_goodness_of_fit_ref 1.030
_refine_ls_hydrogen_treatment constr
_refine_ls_matrix_type full
_refine_ls_number_parameters 580
_refine_ls_number_reflns 10804
_refine_ls_number_restraints 0
_refine_ls_restrained_S_all 1.030
_refine_ls_R_factor_all 0.0897
_refine_ls_R_factor_gt 0.0522
_refine_ls_shift/su_max 0.039
_refine_ls_shift/su_mean 0.000
_refine_ls_structure_factor_coef Fsqd
_refine_ls_weighting_details 'calc w=1/[\s^2^(Fo^2^)+(0.0590P)^2^+0.6300P] where P=(Fo^2^+2Fc^2^)/3'
_refine_ls_weighting_scheme calc
_refine_ls_wR_factor_gt 0.1222
_refine_ls_wR_factor_ref 0.1410
_reflns_number_gt 7187
_reflns_number_total 10804
_reflns_threshold_expression >2sigma(I)
_cod_data_source_file om800856g_si_004.cif
_cod_data_source_block zac1
_cod_depositor_comments
;
The following automatic conversions were performed:

'_symmetry_cell_setting' value 'Triclinic' changed to 'triclinic'
according to /home/saulius/struct/CIF-dictionaries/cif_core.dic
dictionary named 'cif_core.dic' version 2.4.1 from
2010-06-29.

'_exptl_absorpt_correction_type' value 'Multi-scan'
changed to 'multi-scan' according to
/home/saulius/struct/CIF-dictionaries/cif_core.dic dictionary named
'cif_core.dic' version 2.4.1 from 2010-06-29.

Automatic conversion script
Id: cif_fix_values 1715 2011-07-08 13:25:40Z adriana 
;
_cod_original_sg_symbol_H-M P-1
_cod_database_code 4072409

loop_
_symmetry_equiv_pos_as_xyz
'x, y, z'
'-x, -y, -z'

loop_
_atom_site_label
_atom_site_type_symbol
_atom_site_fract_x
_atom_site_fract_y
_atom_site_fract_z
_atom_site_U_iso_or_equiv
_atom_site_adp_type
_atom_site_occupancy
_atom_site_symmetry_multiplicity
_atom_site_calc_flag
_atom_site_refinement_flags
Si1 Si 0.95881(4) 0.26509(4) 0.21346(4) 0.02756(14) Uani 1 1 d .
C1 C 0.90387(14) 0.39553(16) 0.21345(15) 0.0311(4) Uani 1 1 d .
B1 B 1.44916(16) 0.21912(17) 0.20946(16) 0.0284(5) Uani 1 1 d .
B2 B 0.83434(17) 0.26405(17) -0.19467(17) 0.0307(5) Uani 1 1 d .
C2 C 0.85723(15) 0.47477(17) 0.12851(17) 0.0404(5) Uani 1 1 d .
H2A H 0.8506 0.4613 0.0706 0.048 Uiso 1 1 calc R
C3 C 0.82035(17) 0.57288(19) 0.1271(2) 0.0543(7) Uani 1 1 d .
H3A H 0.7885 0.6255 0.0687 0.065 Uiso 1 1 calc R
C4 C 0.82991(18) 0.5939(2) 0.2100(2) 0.0584(7) Uani 1 1 d .
H4A H 0.8049 0.6612 0.2087 0.070 Uiso 1 1 calc R
C5 C 0.87560(18) 0.5180(2) 0.2945(2) 0.0536(7) Uani 1 1 d .
H5A H 0.8824 0.5327 0.3517 0.064 Uiso 1 1 calc R
C6 C 0.91176(16) 0.41985(18) 0.29647(17) 0.0400(5) Uani 1 1 d .
H6A H 0.9427 0.3677 0.3556 0.048 Uiso 1 1 calc R
C7 C 0.91065(14) 0.16098(16) 0.32237(14) 0.0306(4) Uani 1 1 d .
C8 C 0.82785(16) 0.18298(18) 0.37839(16) 0.0405(5) Uani 1 1 d .
H8A H 0.7956 0.2528 0.3612 0.049 Uiso 1 1 calc R
C9 C 0.79137(17) 0.1057(2) 0.45836(17) 0.0478(6) Uani 1 1 d .
H9A H 0.7353 0.1230 0.4955 0.057 Uiso 1 1 calc R
C10 C 0.83618(18) 0.0045(2) 0.48387(17) 0.0488(6) Uani 1 1 d .
H10A H 0.8115 -0.0485 0.5388 0.059 Uiso 1 1 calc R
C11 C 0.91721(19) -0.02034(19) 0.42962(18) 0.0494(6) Uani 1 1 d .
H11A H 0.9482 -0.0905 0.4470 0.059 Uiso 1 1 calc R
C12 C 0.95361(17) 0.05699(17) 0.34970(16) 0.0394(5) Uani 1 1 d .
H12A H 1.0092 0.0387 0.3127 0.047 Uiso 1 1 calc R
C13 C 1.10502(14) 0.25210(15) 0.21377(14) 0.0282(4) Uani 1 1 d .
C14 C 1.15855(15) 0.32162(16) 0.23126(16) 0.0356(5) Uani 1 1 d .
H14A H 1.1203 0.3779 0.2441 0.043 Uiso 1 1 calc R
C15 C 1.26596(15) 0.31058(16) 0.23039(16) 0.0362(5) Uani 1 1 d .
H15A H 1.2992 0.3586 0.2445 0.043 Uiso 1 1 calc R
C16 C 1.32718(14) 0.23134(15) 0.20957(14) 0.0299(4) Uani 1 1 d .
C17 C 1.27357(15) 0.16288(16) 0.19037(16) 0.0345(5) Uani 1 1 d .
H17A H 1.3118 0.1081 0.1752 0.041 Uiso 1 1 calc R
C18 C 1.16601(15) 0.17272(16) 0.19281(16) 0.0360(5) Uani 1 1 d .
H18A H 1.1328 0.1240 0.1799 0.043 Uiso 1 1 calc R
C19 C 0.91958(14) 0.25895(16) 0.09513(14) 0.0307(4) Uani 1 1 d .
C20 C 0.97259(17) 0.30799(19) 0.00911(15) 0.0434(6) Uani 1 1 d .
H20A H 1.0289 0.3415 0.0128 0.052 Uiso 1 1 calc R
C21 C 0.94523(16) 0.30905(19) -0.08134(16) 0.0440(6) Uani 1 1 d .
H21A H 0.9847 0.3411 -0.1377 0.053 Uiso 1 1 calc R
C22 C 0.86077(14) 0.26393(16) -0.09163(14) 0.0315(4) Uani 1 1 d .
C23 C 0.80548(15) 0.21774(16) -0.00625(14) 0.0330(5) Uani 1 1 d .
H23A H 0.7462 0.1884 -0.0109 0.040 Uiso 1 1 calc R
C24 C 0.83502(15) 0.21367(16) 0.08529(14) 0.0316(4) Uani 1 1 d .
H24A H 0.7971 0.1795 0.1421 0.038 Uiso 1 1 calc R
C25 C 1.50220(13) 0.26918(15) 0.27077(14) 0.0272(4) Uani 1 1 d .
C26 C 1.56598(14) 0.34581(15) 0.22527(14) 0.0284(4) Uani 1 1 d .
C27 C 1.60861(14) 0.39146(16) 0.28064(16) 0.0337(5) Uani 1 1 d .
H27A H 1.6506 0.4435 0.2486 0.040 Uiso 1 1 calc R
C28 C 1.59155(16) 0.36323(17) 0.38091(16) 0.0385(5) Uani 1 1 d .
C29 C 1.52947(16) 0.28739(17) 0.42545(16) 0.0389(5) Uani 1 1 d .
H29A H 1.5171 0.2668 0.4942 0.047 Uiso 1 1 calc R
C30 C 1.48480(15) 0.24053(16) 0.37301(15) 0.0333(5) Uani 1 1 d .
C31 C 1.42188(18) 0.15570(19) 0.42995(17) 0.0483(6) Uani 1 1 d .
H31A H 1.4560 0.1129 0.4940 0.072 Uiso 1 1 calc R
H31B H 1.4169 0.1125 0.3923 0.072 Uiso 1 1 calc R
H31C H 1.3520 0.1868 0.4404 0.072 Uiso 1 1 calc R
C32 C 1.6395(2) 0.4120(2) 0.4405(2) 0.0606(7) Uani 1 1 d .
H32A H 1.6921 0.4521 0.4011 0.091 Uiso 1 1 calc R
H32B H 1.6722 0.3576 0.5008 0.091 Uiso 1 1 calc R
H32C H 1.5853 0.4581 0.4582 0.091 Uiso 1 1 calc R
C33 C 1.58654(16) 0.38316(17) 0.11595(15) 0.0384(5) Uani 1 1 d .
H33A H 1.6355 0.4330 0.0989 0.058 Uiso 1 1 calc R
H33B H 1.5212 0.4166 0.0788 0.058 Uiso 1 1 calc R
H33C H 1.6163 0.3241 0.0991 0.058 Uiso 1 1 calc R
C34 C 1.51315(13) 0.15735(15) 0.15091(14) 0.0271(4) Uani 1 1 d .
C35 C 1.49437(14) 0.18300(16) 0.04949(14) 0.0308(4) Uani 1 1 d .
C36 C 1.54914(15) 0.12536(16) 0.00032(15) 0.0336(5) Uani 1 1 d .
H36A H 1.5354 0.1449 -0.0681 0.040 Uiso 1 1 calc R
C37 C 1.62333(14) 0.04000(16) 0.04809(15) 0.0322(5) Uani 1 1 d .
C38 C 1.64246(15) 0.01485(16) 0.14737(15) 0.0338(5) Uani 1 1 d .
H38A H 1.6930 -0.0434 0.1815 0.041 Uiso 1 1 calc R
C39 C 1.59059(14) 0.07155(15) 0.19906(14) 0.0303(4) Uani 1 1 d .
C40 C 1.6186(2) 0.03745(19) 0.30698(16) 0.0527(7) Uani 1 1 d .
H40A H 1.6768 -0.0198 0.3250 0.079 Uiso 1 1 calc R
H40B H 1.5585 0.0144 0.3472 0.079 Uiso 1 1 calc R
H40C H 1.6386 0.0956 0.3188 0.079 Uiso 1 1 calc R
C41 C 1.68407(17) -0.02023(18) -0.00708(18) 0.0460(6) Uani 1 1 d .
H41A H 1.6999 -0.0934 0.0369 0.069 Uiso 1 1 calc R
H41B H 1.7490 0.0073 -0.0300 0.069 Uiso 1 1 calc R
H41C H 1.6428 -0.0137 -0.0640 0.069 Uiso 1 1 calc R
C42 C 1.41791(18) 0.27696(19) -0.01071(16) 0.0483(6) Uani 1 1 d .
H42A H 1.3780 0.2595 -0.0555 0.072 Uiso 1 1 calc R
H42B H 1.4558 0.3337 -0.0493 0.072 Uiso 1 1 calc R
H42C H 1.3705 0.2985 0.0338 0.072 Uiso 1 1 calc R
C43 C 0.92712(14) 0.26649(16) -0.26805(14) 0.0308(4) Uani 1 1 d .
C44 C 1.01460(16) 0.18743(18) -0.24179(16) 0.0397(5) Uani 1 1 d .
C45 C 1.09358(16) 0.19028(18) -0.30960(16) 0.0428(5) Uani 1 1 d .
H45A H 1.1518 0.1367 -0.2912 0.051 Uiso 1 1 calc R
C46 C 1.09016(16) 0.26812(18) -0.40236(16) 0.0391(5) Uani 1 1 d .
C47 C 1.00535(15) 0.34614(17) -0.42726(15) 0.0349(5) Uani 1 1 d .
H47A H 1.0022 0.4010 -0.4905 0.042 Uiso 1 1 calc R
C48 C 0.92444(15) 0.34659(16) -0.36223(14) 0.0311(4) Uani 1 1 d .
C49 C 1.02496(19) 0.0969(2) -0.14312(17) 0.0588(7) Uani 1 1 d .
H49A H 1.0648 0.0358 -0.1510 0.088 Uiso 1 1 calc R
H49B H 0.9557 0.0821 -0.1188 0.088 Uiso 1 1 calc R
H49C H 1.0611 0.1141 -0.0957 0.088 Uiso 1 1 calc R
C50 C 1.17632(18) 0.2676(2) -0.47495(18) 0.0520(6) Uani 1 1 d .
H50A H 1.2175 0.1983 -0.4536 0.078 Uiso 1 1 calc R
H50B H 1.2211 0.3179 -0.4775 0.078 Uiso 1 1 calc R
H50C H 1.1460 0.2862 -0.5407 0.078 Uiso 1 1 calc R
C51 C 0.83691(16) 0.43700(17) -0.39325(16) 0.0414(5) Uani 1 1 d .
H51A H 0.8438 0.4805 -0.4631 0.062 Uiso 1 1 calc R
H51B H 0.8399 0.4780 -0.3531 0.062 Uiso 1 1 calc R
H51C H 0.7702 0.4111 -0.3836 0.062 Uiso 1 1 calc R
C52 C 0.72046(14) 0.26272(15) -0.22494(14) 0.0286(4) Uani 1 1 d .
C53 C 0.69852(15) 0.19021(15) -0.26305(14) 0.0307(4) Uani 1 1 d .
C54 C 0.59715(16) 0.19052(16) -0.28883(15) 0.0350(5) Uani 1 1 d .
H54A H 0.5833 0.1387 -0.3107 0.042 Uiso 1 1 calc R
C55 C 0.51540(16) 0.26398(17) -0.28377(15) 0.0356(5) Uani 1 1 d .
C56 C 0.53773(15) 0.33757(16) -0.25091(14) 0.0348(5) Uani 1 1 d .
H56A H 0.4834 0.3904 -0.2498 0.042 Uiso 1 1 calc R
C57 C 0.63688(15) 0.33722(16) -0.21927(14) 0.0313(4) Uani 1 1 d .
C58 C 0.65132(17) 0.42093(17) -0.18311(18) 0.0457(6) Uani 1 1 d .
H58A H 0.5999 0.4825 -0.2158 0.069 Uiso 1 1 calc R
H58B H 0.7214 0.4387 -0.1987 0.069 Uiso 1 1 calc R
H58C H 0.6420 0.3958 -0.1115 0.069 Uiso 1 1 calc R
C59 C 0.40616(17) 0.2628(2) -0.31277(19) 0.0535(6) Uani 1 1 d .
H59A H 0.3627 0.2458 -0.2541 0.080 Uiso 1 1 calc R
H59B H 0.4070 0.2107 -0.3415 0.080 Uiso 1 1 calc R
H59C H 0.3779 0.3312 -0.3615 0.080 Uiso 1 1 calc R
C60 C 0.78263(17) 0.11082(17) -0.27668(17) 0.0432(5) Uani 1 1 d .
H60A H 0.7511 0.0627 -0.2959 0.065 Uiso 1 1 calc R
H60B H 0.8220 0.0723 -0.2145 0.065 Uiso 1 1 calc R
H60C H 0.8295 0.1458 -0.3285 0.065 Uiso 1 1 calc R

loop_
_atom_site_aniso_label
_atom_site_aniso_U_11
_atom_site_aniso_U_22
_atom_site_aniso_U_33
_atom_site_aniso_U_23
_atom_site_aniso_U_13
_atom_site_aniso_U_12
Si1 0.0219(3) 0.0361(3) 0.0272(3) -0.0150(2) 0.0001(2) -0.0044(2)
C1 0.0199(9) 0.0387(12) 0.0355(11) -0.0153(10) 0.0026(8) -0.0049(8)
B1 0.0270(11) 0.0273(12) 0.0272(11) -0.0059(10) 0.0027(9) -0.0062(9)
B2 0.0319(12) 0.0277(12) 0.0328(12) -0.0122(10) -0.0014(10) -0.0030(10)
C2 0.0244(10) 0.0441(13) 0.0456(13) -0.0096(11) 0.0026(9) -0.0056(9)
C3 0.0275(12) 0.0402(14) 0.0753(19) -0.0032(13) 0.0063(11) 0.0001(10)
C4 0.0367(13) 0.0422(15) 0.100(2) -0.0328(16) 0.0251(14) -0.0089(11)
C5 0.0420(13) 0.0577(17) 0.0788(19) -0.0444(16) 0.0184(13) -0.0157(12)
C6 0.0335(11) 0.0458(13) 0.0474(13) -0.0258(11) 0.0052(10) -0.0058(10)
C7 0.0254(10) 0.0399(12) 0.0284(10) -0.0146(9) -0.0033(8) -0.0059(9)
C8 0.0332(11) 0.0466(13) 0.0368(12) -0.0123(11) 0.0032(9) -0.0028(10)
C9 0.0386(13) 0.0635(17) 0.0376(13) -0.0150(12) 0.0080(10) -0.0110(12)
C10 0.0484(14) 0.0589(16) 0.0361(13) -0.0094(12) -0.0003(11) -0.0225(12)
C11 0.0576(15) 0.0414(14) 0.0466(14) -0.0121(12) -0.0036(12) -0.0113(12)
C12 0.0411(12) 0.0397(13) 0.0382(12) -0.0159(10) 0.0031(10) -0.0067(10)
C13 0.0229(9) 0.0332(11) 0.0300(10) -0.0145(9) -0.0001(8) -0.0025(8)
C14 0.0263(10) 0.0375(12) 0.0510(13) -0.0273(11) 0.0020(9) -0.0012(9)
C15 0.0266(10) 0.0375(12) 0.0545(14) -0.0284(11) 0.0014(9) -0.0058(9)
C16 0.0255(10) 0.0322(11) 0.0342(11) -0.0150(9) 0.0026(8) -0.0057(8)
C17 0.0266(10) 0.0369(12) 0.0483(13) -0.0263(10) 0.0042(9) -0.0036(9)
C18 0.0294(11) 0.0393(12) 0.0505(13) -0.0277(11) 0.0042(9) -0.0109(9)
C19 0.0255(10) 0.0401(12) 0.0300(11) -0.0162(9) 0.0019(8) -0.0081(8)
C20 0.0377(12) 0.0688(16) 0.0335(12) -0.0233(12) 0.0066(9) -0.0283(11)
C21 0.0358(12) 0.0721(17) 0.0314(12) -0.0215(12) 0.0089(9) -0.0265(11)
C22 0.0268(10) 0.0392(12) 0.0306(11) -0.0154(9) 0.0006(8) -0.0062(9)
C23 0.0277(10) 0.0415(12) 0.0339(11) -0.0165(10) 0.0024(8) -0.0126(9)
C24 0.0297(10) 0.0382(12) 0.0287(11) -0.0131(9) 0.0045(8) -0.0113(9)
C25 0.0196(9) 0.0292(10) 0.0321(10) -0.0123(9) 0.0013(8) -0.0005(8)
C26 0.0209(9) 0.0302(11) 0.0323(11) -0.0114(9) 0.0017(8) -0.0002(8)
C27 0.0252(10) 0.0343(12) 0.0443(12) -0.0178(10) 0.0024(9) -0.0056(8)
C28 0.0326(11) 0.0471(13) 0.0418(13) -0.0242(11) -0.0022(9) -0.0035(10)
C29 0.0379(12) 0.0509(14) 0.0289(11) -0.0183(10) 0.0027(9) -0.0028(10)
C30 0.0278(10) 0.0373(12) 0.0349(11) -0.0146(10) 0.0040(8) -0.0044(9)
C31 0.0514(14) 0.0551(15) 0.0390(13) -0.0169(12) 0.0168(11) -0.0177(12)
C32 0.0631(17) 0.079(2) 0.0579(17) -0.0400(15) -0.0026(13) -0.0243(15)
C33 0.0392(12) 0.0388(12) 0.0364(12) -0.0114(10) 0.0060(9) -0.0129(10)
C34 0.0202(9) 0.0311(11) 0.0303(10) -0.0117(9) 0.0032(8) -0.0062(8)
C35 0.0228(9) 0.0369(11) 0.0321(11) -0.0126(9) 0.0005(8) -0.0045(8)
C36 0.0315(10) 0.0424(12) 0.0297(11) -0.0158(10) 0.0017(8) -0.0092(9)
C37 0.0262(10) 0.0364(12) 0.0397(12) -0.0195(10) 0.0064(9) -0.0096(9)
C38 0.0286(10) 0.0306(11) 0.0401(12) -0.0124(10) 0.0013(9) -0.0014(8)
C39 0.0255(10) 0.0330(11) 0.0320(11) -0.0124(9) 0.0021(8) -0.0039(8)
C40 0.0612(16) 0.0520(15) 0.0354(13) -0.0157(12) -0.0093(11) 0.0182(12)
C41 0.0428(13) 0.0512(15) 0.0544(15) -0.0328(12) 0.0098(11) -0.0063(11)
C42 0.0448(13) 0.0574(16) 0.0350(12) -0.0161(12) -0.0053(10) 0.0109(11)
C43 0.0274(10) 0.0399(12) 0.0287(10) -0.0179(9) -0.0036(8) -0.0022(9)
C44 0.0337(11) 0.0508(14) 0.0336(12) -0.0177(11) -0.0047(9) 0.0012(10)
C45 0.0303(11) 0.0542(15) 0.0429(13) -0.0221(12) -0.0033(10) 0.0069(10)
C46 0.0320(11) 0.0518(14) 0.0430(13) -0.0284(12) 0.0050(9) -0.0078(10)
C47 0.0375(11) 0.0405(12) 0.0309(11) -0.0168(10) 0.0029(9) -0.0108(9)
C48 0.0295(10) 0.0367(12) 0.0322(11) -0.0184(10) -0.0018(8) -0.0053(9)
C49 0.0514(15) 0.0652(17) 0.0406(14) -0.0089(13) -0.0050(11) 0.0171(13)
C50 0.0433(13) 0.0609(16) 0.0563(16) -0.0288(14) 0.0145(11) -0.0081(12)
C51 0.0402(12) 0.0387(13) 0.0406(13) -0.0111(10) 0.0021(10) -0.0039(10)
C52 0.0288(10) 0.0320(11) 0.0256(10) -0.0121(9) -0.0004(8) -0.0037(8)
C53 0.0354(11) 0.0311(11) 0.0250(10) -0.0106(9) 0.0008(8) -0.0037(9)
C54 0.0408(12) 0.0371(12) 0.0327(11) -0.0175(10) -0.0006(9) -0.0109(10)
C55 0.0339(11) 0.0444(13) 0.0284(11) -0.0119(10) 0.0000(9) -0.0109(10)
C56 0.0324(11) 0.0383(12) 0.0310(11) -0.0127(10) 0.0013(9) 0.0001(9)
C57 0.0311(10) 0.0355(11) 0.0292(10) -0.0145(9) 0.0003(8) -0.0048(9)
C58 0.0415(13) 0.0431(14) 0.0623(16) -0.0327(12) -0.0011(11) -0.0011(10)
C59 0.0352(12) 0.0726(18) 0.0617(16) -0.0333(15) -0.0028(11) -0.0134(12)
C60 0.0464(13) 0.0411(13) 0.0500(14) -0.0279(11) -0.0013(11) -0.0017(10)

loop_
_atom_type_symbol
_atom_type_description
_atom_type_scat_dispersion_real
_atom_type_scat_dispersion_imag
_atom_type_scat_source
C C 0.0033 0.0016 'International Tables Vol C Tables 4.2.6.8 and 6.1.1.4'
H H 0.0000 0.0000 'International Tables Vol C Tables 4.2.6.8 and 6.1.1.4'
B B 0.0013 0.0007 'International Tables Vol C Tables 4.2.6.8 and 6.1.1.4'
Si Si 0.0817 0.0704 'International Tables Vol C Tables 4.2.6.8 and 6.1.1.4'

loop_
_geom_angle_atom_site_label_1
_geom_angle_atom_site_label_2
_geom_angle_atom_site_label_3
_geom_angle
C19 Si1 C1 108.65(9)
C19 Si1 C7 110.93(9)
C1 Si1 C7 110.01(9)
C19 Si1 C13 106.48(8)
C1 Si1 C13 108.55(8)
C7 Si1 C13 112.09(9)
C2 C1 C6 116.9(2)
C2 C1 Si1 121.14(16)
C6 C1 Si1 121.90(16)
C16 B1 C34 119.86(17)
C16 B1 C25 117.26(17)
C34 B1 C25 122.88(16)
C22 B2 C52 121.86(17)
C22 B2 C43 117.09(17)
C52 B2 C43 121.05(17)
C3 C2 C1 121.2(2)
C4 C3 C2 120.2(2)
C5 C4 C3 120.1(2)
C4 C5 C6 120.0(2)
C5 C6 C1 121.7(2)
C12 C7 C8 116.61(19)
C12 C7 Si1 121.55(15)
C8 C7 Si1 121.81(16)
C9 C8 C7 121.8(2)
C10 C9 C8 120.0(2)
C9 C10 C11 119.8(2)
C10 C11 C12 120.1(2)
C11 C12 C7 121.6(2)
C14 C13 C18 116.16(17)
C14 C13 Si1 122.93(14)
C18 C13 Si1 120.88(14)
C15 C14 C13 121.69(18)
C14 C15 C16 122.31(18)
C15 C16 C17 115.98(17)
C15 C16 B1 121.87(17)
C17 C16 B1 122.14(17)
C18 C17 C16 121.83(18)
C17 C18 C13 122.00(18)
C20 C19 C24 116.95(17)
C20 C19 Si1 118.97(15)
C24 C19 Si1 123.94(15)
C21 C20 C19 121.79(19)
C20 C21 C22 121.48(19)
C23 C22 C21 116.84(17)
C23 C22 B2 123.27(17)
C21 C22 B2 119.87(18)
C24 C23 C22 121.68(18)
C23 C24 C19 121.19(18)
C26 C25 C30 117.74(17)
C26 C25 B1 121.45(17)
C30 C25 B1 120.79(17)
C27 C26 C25 120.15(18)
C27 C26 C33 118.45(18)
C25 C26 C33 121.36(17)
C28 C27 C26 122.05(19)
C27 C28 C29 117.60(19)
C27 C28 C32 121.6(2)
C29 C28 C32 120.8(2)
C28 C29 C30 122.27(19)
C29 C30 C25 120.19(19)
C29 C30 C31 117.75(19)
C25 C30 C31 122.01(18)
C35 C34 C39 117.08(17)
C35 C34 B1 121.89(17)
C39 C34 B1 121.00(17)
C36 C35 C34 120.89(18)
C36 C35 C42 117.52(18)
C34 C35 C42 121.53(17)
C37 C36 C35 121.95(19)
C38 C37 C36 117.41(18)
C38 C37 C41 121.30(19)
C36 C37 C41 121.24(19)
C37 C38 C39 122.50(19)
C38 C39 C34 120.15(18)
C38 C39 C40 117.85(18)
C34 C39 C40 121.99(17)
C48 C43 C44 117.98(18)
C48 C43 B2 120.89(17)
C44 C43 B2 121.12(18)
C45 C44 C43 119.6(2)
C45 C44 C49 117.9(2)
C43 C44 C49 122.47(19)
C46 C45 C44 122.3(2)
C45 C46 C47 117.95(19)
C45 C46 C50 120.9(2)
C47 C46 C50 121.1(2)
C46 C47 C48 121.8(2)
C47 C48 C43 120.28(18)
C47 C48 C51 118.61(19)
C43 C48 C51 121.05(18)
C53 C52 C57 117.51(17)
C53 C52 B2 121.33(17)
C57 C52 B2 121.10(17)
C54 C53 C52 120.12(18)
C54 C53 C60 118.06(18)
C52 C53 C60 121.83(17)
C55 C54 C53 122.21(19)
C56 C55 C54 117.54(18)
C56 C55 C59 121.4(2)
C54 C55 C59 121.09(19)
C55 C56 C57 122.40(19)
C56 C57 C52 120.06(18)
C56 C57 C58 117.52(18)
C52 C57 C58 122.39(17)

loop_
_geom_bond_atom_site_label_1
_geom_bond_atom_site_label_2
_geom_bond_distance
Si1 C19 1.8692(19)
Si1 C1 1.873(2)
Si1 C7 1.873(2)
Si1 C13 1.8861(19)
C1 C2 1.397(3)
C1 C6 1.400(3)
B1 C16 1.572(3)
B1 C34 1.577(3)
B1 C25 1.579(3)
B2 C22 1.565(3)
B2 C52 1.573(3)
B2 C43 1.580(3)
C2 C3 1.390(3)
C3 C4 1.374(4)
C4 C5 1.372(4)
C5 C6 1.385(3)
C7 C12 1.395(3)
C7 C8 1.397(3)
C8 C9 1.387(3)
C9 C10 1.371(3)
C10 C11 1.378(3)
C11 C12 1.387(3)
C13 C14 1.397(3)
C13 C18 1.398(3)
C14 C15 1.384(3)
C15 C16 1.397(3)
C16 C17 1.397(3)
C17 C18 1.387(3)
C19 C20 1.397(3)
C19 C24 1.399(3)
C20 C21 1.384(3)
C21 C22 1.399(3)
C22 C23 1.398(3)
C23 C24 1.391(3)
C25 C26 1.412(3)
C25 C30 1.413(3)
C26 C27 1.395(3)
C26 C33 1.509(3)
C27 C28 1.386(3)
C28 C29 1.387(3)
C28 C32 1.512(3)
C29 C30 1.389(3)
C30 C31 1.514(3)
C34 C35 1.412(3)
C34 C39 1.416(3)
C35 C36 1.387(3)
C35 C42 1.515(3)
C36 C37 1.387(3)
C37 C38 1.384(3)
C37 C41 1.508(3)
C38 C39 1.390(3)
C39 C40 1.510(3)
C43 C48 1.407(3)
C43 C44 1.416(3)
C44 C45 1.395(3)
C44 C49 1.512(3)
C45 C46 1.379(3)
C46 C47 1.384(3)
C46 C50 1.515(3)
C47 C48 1.392(3)
C48 C51 1.511(3)
C52 C53 1.415(3)
C52 C57 1.416(3)
C53 C54 1.390(3)
C53 C60 1.507(3)
C54 C55 1.388(3)
C55 C56 1.379(3)
C55 C59 1.509(3)
C56 C57 1.391(3)
C57 C58 1.513(3)

loop_
_cod_related_entry_id
_cod_related_entry_database
_cod_related_entry_code
1 ChemSpider 30659788
